data_7240784
loop_
_publ_author_name
'Zhu, Jin-xin'
'Lu, Yaojia'
'Chen, Jun'
'Chen, Jianwei'
'Zhang, Huawei'
'Bao, Xiaoze'
'Ye, Xinyi'
'Wang, Hong'

_publ_section_title
;
 Total synthesis of quinolactacin-H from marine-derived Penicillium sp.
 ENP701 and biological activities
;
_journal_issue 41
_journal_name_full 'RSC Advances'
_journal_page_first 24251
_journal_page_last 24254
_journal_paper_doi 10.1039/D0RA05244B
_journal_volume 10
_journal_year 2020
_chemical_compound_source separation
_chemical_formula_sum 'C32 H37 Cl Mg N4 O6'
_chemical_formula_weight 633.42
_chemical_melting_point 289.5
_chemical_name_common '3-sec-butyl-4-methyl-2,3-dihydro-1H-pyrrolo[3,4-b]quinoline-1,9(4H) --dione'
_chemical_name_systematic '3-sec-butyl-4-methyl-2,3-dihydro-1H-pyrrolo[3,4-b]quinoline-1,9(4H) --dione'
_chemical_properties_physical ', Heat-sensitive'
_space_group_IT_number 2
_space_group_name_Hall '-P 1'
_space_group_name_H-M_alt 'P -1'
_symmetry_cell_setting triclinic
_symmetry_space_group_name_Hall '-P 1'
_symmetry_space_group_name_H-M 'P -1'
_atom_sites_solution_hydrogens geom
_atom_sites_solution_primary direct
_atom_sites_solution_secondary difmap
_audit_creation_method SHELXL-97
_audit_update_record
;
2016-11-14 deposited with the CCDC.	2020-06-16 downloaded from the CCDC.
;
_cell_angle_alpha 84.977(2)
_cell_angle_beta 82.117(2)
_cell_angle_gamma 72.4380(10)
_cell_formula_units_Z 2
_cell_length_a 11.1374(6)
_cell_length_b 11.8740(6)
_cell_length_c 13.7441(9)
_cell_measurement_reflns_used 9707
_cell_measurement_temperature 296(1)
_cell_measurement_theta_max 27.4
_cell_measurement_theta_min 3.0
_cell_volume 1714.45(17)
_computing_cell_refinement 'PROCESS-AUTO  (Rigaku,2006)'
_computing_data_collection 'PROCESS-AUTO  (Rigaku,2006)'
_computing_data_reduction 'CrystalStructure (Rigaku,2007)'
_computing_molecular_graphics 'Ortep3 for windows (Farrugia,1997)'
_computing_publication_material 'WinGX (Farrugia, 1999)'
_computing_structure_refinement 'SHELXL-97 (Sheldrick, 2008)'
_computing_structure_solution 'SHELXS-97 (Sheldrick, 2008)'
_diffrn_ambient_temperature 296(1)
_diffrn_detector_area_resol_mean 10.00
_diffrn_measured_fraction_theta_full 0.983
_diffrn_measured_fraction_theta_max 0.983
_diffrn_measurement_device_type 'Rigaku RAXIS-RAPID'
_diffrn_measurement_method \w
_diffrn_radiation_monochromator graphite
_diffrn_radiation_source 'rolling anode'
_diffrn_radiation_type MoK\a
_diffrn_radiation_wavelength 0.71073
_diffrn_reflns_av_R_equivalents 0.0265
_diffrn_reflns_av_sigmaI/netI 0.0347
_diffrn_reflns_limit_h_max 11
_diffrn_reflns_limit_h_min -13
_diffrn_reflns_limit_k_max 13
_diffrn_reflns_limit_k_min -14
_diffrn_reflns_limit_l_max 16
_diffrn_reflns_limit_l_min -16
_diffrn_reflns_number 13318
_diffrn_reflns_theta_full 25.01
_diffrn_reflns_theta_max 25.01
_diffrn_reflns_theta_min 3.00
_exptl_absorpt_coefficient_mu 0.176
_exptl_absorpt_correction_T_max 0.9690
_exptl_absorpt_correction_T_min 0.9459
_exptl_absorpt_correction_type multi-scan
_exptl_absorpt_process_details 'Higashi, T. (1995)'
_exptl_crystal_colour colorless
_exptl_crystal_density_diffrn 1.227
_exptl_crystal_density_method 'not measured'
_exptl_crystal_description chunk
_exptl_crystal_F_000 668
_exptl_crystal_preparation ', Magnetic properties'
_exptl_crystal_size_max 0.32
_exptl_crystal_size_mid 0.22
_exptl_crystal_size_min 0.18
_refine_diff_density_max 1.052
_refine_diff_density_min -0.414
_refine_diff_density_rms 0.091
_refine_ls_extinction_coef 0.0184(17)
_refine_ls_extinction_expression Fc^*^=kFc[1+0.001xFc^2^\l^3^/sin(2\q)]^-1/4^
_refine_ls_extinction_method SHELXL
_refine_ls_goodness_of_fit_ref 1.005
_refine_ls_hydrogen_treatment constr
_refine_ls_matrix_type full
_refine_ls_number_parameters 410
_refine_ls_number_reflns 5938
_refine_ls_number_restraints 27
_refine_ls_restrained_S_all 1.006
_refine_ls_R_factor_all 0.1498
_refine_ls_R_factor_gt 0.1216
_refine_ls_shift/su_max 0.000
_refine_ls_shift/su_mean 0.000
_refine_ls_structure_factor_coef Fsqd
_refine_ls_weighting_details 'calc w=1/[\s^2^(Fo^2^)+(0.0216P)^2^+11.0000P] where P=(Fo^2^+2Fc^2^)/3'
_refine_ls_weighting_scheme calc
_refine_ls_wR_factor_gt 0.2572
_refine_ls_wR_factor_ref 0.2686
_reflns_number_gt 4103
_reflns_number_total 5938
_reflns_threshold_expression >2sigma(I)
_cod_data_source_file d0ra05244b2.cif
_cod_data_source_block sll-180
_cod_depositor_comments 'Adding full bibliography for 7240784.cif.'
_cod_original_formula_moiety 530.2
_cod_database_code 7240784

loop_
_symmetry_equiv_pos_as_xyz
'x, y, z'
'-x, -y, -z'

loop_
_atom_site_label
_atom_site_type_symbol
_atom_site_fract_x
_atom_site_fract_y
_atom_site_fract_z
_atom_site_U_iso_or_equiv
_atom_site_adp_type
_atom_site_occupancy
_atom_site_symmetry_multiplicity
_atom_site_calc_flag
_atom_site_refinement_flags
_atom_site_disorder_assembly
_atom_site_disorder_group
Mg1 Mg 0.4521(2) 0.3877(3) 0.85915(18) 0.0710(8) Uani 1 1 d . . .
O2 O 0.5238(4) 0.5563(4) 0.8144(3) 0.0620(12) Uani 1 1 d . . .
O1 O 0.5896(5) 0.3214(5) 0.7154(4) 0.0799(16) Uani 1 1 d . . .
N1 N 0.6766(6) 0.5292(6) 0.4752(4) 0.0643(16) Uani 1 1 d . . .
N2 N 0.5817(5) 0.6870(5) 0.6980(4) 0.0636(15) Uani 1 1 d . . .
H2 H 0.5626 0.7461 0.7350 0.076 Uiso 1 1 calc R . .
C11 C 0.6107(6) 0.5045(6) 0.6465(4) 0.0525(15) Uani 1 1 d . . .
C1 C 0.6174(7) 0.3845(7) 0.6433(5) 0.0627(18) Uani 1 1 d . . .
C10 C 0.5674(6) 0.5815(6) 0.7301(5) 0.0549(16) Uani 1 1 d . . .
C8 C 0.6411(6) 0.5702(6) 0.5660(5) 0.0548(16) Uani 1 1 d . . .
C9 C 0.6327(6) 0.6932(6) 0.5940(5) 0.0587(17) Uani 1 1 d . . .
H9 H 0.5708 0.7523 0.5575 0.070 Uiso 1 1 calc R . .
C2 C 0.6605(7) 0.3374(7) 0.5437(5) 0.0638(18) Uani 1 1 d . . .
C7 C 0.6879(7) 0.4093(7) 0.4628(5) 0.0632(18) Uani 1 1 d . . .
C13 C 0.7598(7) 0.7238(6) 0.5808(5) 0.072(2) Uani 1 1 d DU . .
H13 H 0.7873 0.7275 0.5101 0.086 Uiso 1 1 calc R . .
C6 C 0.7249(8) 0.3631(8) 0.3692(6) 0.082(2) Uani 1 1 d . . .
H6 H 0.7415 0.4109 0.3149 0.099 Uiso 1 1 calc R . .
C3 C 0.6713(8) 0.2179(8) 0.5292(6) 0.081(2) Uani 1 1 d . . .
H3 H 0.6511 0.1698 0.5821 0.097 Uiso 1 1 calc R . .
C12 C 0.6971(9) 0.6075(8) 0.3892(5) 0.086(3) Uani 1 1 d . . .
H12A H 0.6576 0.6884 0.4053 0.129 Uiso 1 1 calc R . .
H12B H 0.6607 0.5902 0.3350 0.129 Uiso 1 1 calc R . .
H12C H 0.7864 0.5948 0.3714 0.129 Uiso 1 1 calc R . .
C14 C 0.8632(7) 0.6286(8) 0.6278(7) 0.104(3) Uani 1 1 d DU . .
H14A H 0.8421 0.6382 0.6980 0.125 Uiso 1 1 calc R . .
H14B H 0.8495 0.5544 0.6158 0.125 Uiso 1 1 calc R . .
C4 C 0.7108(9) 0.1726(9) 0.4391(7) 0.098(3) Uani 1 1 d . . .
H4 H 0.7210 0.0933 0.4306 0.117 Uiso 1 1 calc R . .
C5 C 0.7360(9) 0.2467(10) 0.3591(7) 0.100(3) Uani 1 1 d . . .
H5 H 0.7612 0.2159 0.2972 0.120 Uiso 1 1 calc R . .
C15 C 0.7383(10) 0.8462(7) 0.6177(8) 0.112(3) Uani 1 1 d DU . .
H15A H 0.7098 0.8458 0.6877 0.135 Uiso 1 1 calc R . .
H15B H 0.6721 0.9028 0.5847 0.135 Uiso 1 1 calc R . .
C16 C 0.8568(12) 0.8838(16) 0.5996(16) 0.114(7) Uiso 0.50 1 d PD . .
H16A H 0.9289 0.8166 0.6087 0.137 Uiso 0.50 1 calc PR . .
H16B H 0.8520 0.9425 0.6450 0.137 Uiso 0.50 1 calc PR . .
H16C H 0.8653 0.9165 0.5335 0.137 Uiso 0.50 1 calc PR . .
O3 O 0.2402(4) 0.5099(4) 0.8544(3) 0.0543(11) Uani 1 1 d . . .
O4 O 0.3549(4) 0.2433(4) 0.8406(4) 0.0726(14) Uani 1 1 d . . .
C30 C 0.2393(6) 0.2538(6) 0.8495(5) 0.0559(16) Uani 1 1 d . . .
C21 C 0.1401(5) 0.4803(5) 0.8623(4) 0.0443(13) Uani 1 1 d . . .
C22 C 0.0139(6) 0.5687(5) 0.8758(4) 0.0457(14) Uani 1 1 d . . .
N3 N -0.0914(5) 0.4142(5) 0.8906(4) 0.0507(13) Uani 1 1 d . . .
C27 C -0.0975(6) 0.5347(5) 0.8897(4) 0.0484(14) Uani 1 1 d . . .
C31 C 0.1355(5) 0.3631(5) 0.8591(4) 0.0456(14) Uani 1 1 d . . .
C28 C 0.0242(6) 0.3345(5) 0.8741(4) 0.0459(14) Uani 1 1 d . . .
C26 C -0.2156(6) 0.6201(6) 0.9051(5) 0.0591(17) Uani 1 1 d . . .
H26 H -0.2897 0.5977 0.9164 0.071 Uiso 1 1 calc R . .
C25 C -0.2210(7) 0.7370(7) 0.9035(5) 0.0656(19) Uani 1 1 d . . .
H25 H -0.2998 0.7935 0.9130 0.079 Uiso 1 1 calc R . .
C32 C -0.2073(6) 0.3793(7) 0.9182(6) 0.069(2) Uani 1 1 d . . .
H32A H -0.1856 0.2952 0.9309 0.103 Uiso 1 1 calc R . .
H32B H -0.2595 0.4016 0.8655 0.103 Uiso 1 1 calc R . .
H32C H -0.2529 0.4183 0.9763 0.103 Uiso 1 1 calc R . .
C23 C 0.0041(7) 0.6887(6) 0.8746(5) 0.0564(16) Uani 1 1 d . . .
H23 H 0.0774 0.7124 0.8645 0.068 Uiso 1 1 calc R . .
C24 C -0.1135(7) 0.7736(6) 0.8884(5) 0.068(2) Uani 1 1 d . . .
H24 H -0.1193 0.8535 0.8873 0.081 Uiso 1 1 calc R . .
N4 N 0.1863(5) 0.1651(5) 0.8559(5) 0.0644(16) Uani 1 1 d . . .
H4A H 0.2304 0.0920 0.8531 0.077 Uiso 1 1 calc R . .
C29 C 0.0493(6) 0.2027(6) 0.8679(5) 0.0575(17) Uani 1 1 d . . .
H29 H 0.0176 0.1695 0.9305 0.069 Uiso 1 1 calc R . .
C33 C -0.0074(7) 0.1663(5) 0.7811(5) 0.072(2) Uani 1 1 d DU . .
H33 H -0.1000 0.1926 0.7959 0.087 Uiso 1 1 calc R . .
C34 C 0.0260(10) 0.2262(9) 0.6832(5) 0.104(3) Uani 1 1 d DU . .
H34A H 0.1167 0.1927 0.6661 0.125 Uiso 1 1 calc R . .
H34B H 0.0121 0.3085 0.6957 0.125 Uiso 1 1 calc R . .
C35 C 0.0331(10) 0.0324(6) 0.7772(9) 0.118(4) Uani 1 1 d DU . .
H35A H 0.1232 0.0059 0.7553 0.142 Uiso 1 1 calc R . .
H35B H 0.0206 -0.0008 0.8435 0.142 Uiso 1 1 calc R . .
O5 O 0.5318(5) 0.3297(5) 1.0069(4) 0.0718(14) Uani 1 1 d . . .
H501 H 0.5040 0.3669 1.0567 0.108 Uiso 1 1 d R . .
C36 C -0.034(2) -0.0174(17) 0.7122(13) 0.127(8) Uiso 0.50 1 d PD . .
H36A H -0.1206 -0.0053 0.7401 0.153 Uiso 0.50 1 calc PR . .
H36B H 0.0072 -0.1005 0.7067 0.153 Uiso 0.50 1 calc PR . .
H36C H -0.0319 0.0218 0.6481 0.153 Uiso 0.50 1 calc PR . .
Cl1 Cl 0.2427(5) 0.9093(4) 0.9847(4) 0.1065(17) Uani 0.50 1 d PU . .
Cl2 Cl 0.4262(6) 0.9080(4) 0.8118(5) 0.125(2) Uani 0.50 1 d PU . .
O6 O 0.4152(12) 0.0920(12) 0.6309(10) 0.110(4) Uiso 0.50 1 d P . .
H601 H 0.4279 0.0671 0.5756 0.165 Uiso 0.50 1 d PR . .
H602 H 0.4165 0.0322 0.6664 0.165 Uiso 0.50 1 d PR . .
O7 O 0.6112(19) 0.0571(17) 0.8352(15) 0.182(8) Uiso 0.50 1 d P . .
H702 H 0.6687 0.0901 0.8001 0.273 Uiso 0.50 1 d PR . .
H701 H 0.5791 0.0709 0.7814 0.273 Uiso 0.50 1 d PR . .
C37 C -0.033(3) 0.226(2) 0.593(2) 0.183(12) Uiso 0.50 1 d PD . .
H37A H -0.0246 0.1460 0.5783 0.220 Uiso 0.50 1 calc PR . .
H37B H 0.0076 0.2625 0.5385 0.220 Uiso 0.50 1 calc PR . .
H37C H -0.1218 0.2693 0.6027 0.220 Uiso 0.50 1 calc PR . .
C17 C 1.0039(8) 0.6070(17) 0.609(3) 0.229(17) Uiso 0.50 1 d PD . .
H17A H 1.0355 0.5696 0.5477 0.275 Uiso 0.50 1 calc PR . .
H17B H 1.0436 0.5565 0.6613 0.275 Uiso 0.50 1 calc PR . .
H17C H 1.0229 0.6809 0.6062 0.275 Uiso 0.50 1 calc PR . .

loop_
_atom_site_aniso_label
_atom_site_aniso_U_11
_atom_site_aniso_U_22
_atom_site_aniso_U_33
_atom_site_aniso_U_23
_atom_site_aniso_U_13
_atom_site_aniso_U_12
Mg1 0.0654(16) 0.0898(19) 0.0598(15) -0.0031(13) -0.0046(12) -0.0272(14)
O2 0.063(3) 0.078(3) 0.045(3) -0.004(2) 0.004(2) -0.025(3)
O1 0.095(4) 0.076(3) 0.063(3) -0.001(3) 0.019(3) -0.030(3)
N1 0.071(4) 0.087(4) 0.037(3) 0.001(3) -0.003(3) -0.029(3)
N2 0.068(4) 0.064(4) 0.056(3) -0.007(3) 0.004(3) -0.018(3)
C11 0.053(4) 0.064(4) 0.041(3) -0.003(3) -0.002(3) -0.019(3)
C1 0.060(4) 0.075(5) 0.052(4) -0.006(3) 0.006(3) -0.023(4)
C10 0.048(4) 0.069(4) 0.045(4) 0.002(3) -0.004(3) -0.017(3)
C8 0.053(4) 0.069(4) 0.043(3) -0.001(3) -0.009(3) -0.017(3)
C9 0.057(4) 0.065(4) 0.049(4) 0.008(3) -0.009(3) -0.014(3)
C2 0.062(4) 0.078(5) 0.051(4) -0.011(3) 0.005(3) -0.022(4)
C7 0.059(4) 0.083(5) 0.050(4) -0.010(4) -0.001(3) -0.026(4)
C13 0.076(5) 0.096(5) 0.051(4) -0.001(4) -0.003(3) -0.040(4)
C6 0.091(6) 0.102(7) 0.057(5) -0.021(4) 0.010(4) -0.038(5)
C3 0.084(6) 0.081(6) 0.079(5) -0.020(4) 0.009(4) -0.032(5)
C12 0.118(7) 0.110(7) 0.043(4) 0.017(4) -0.013(4) -0.058(6)
C14 0.076(6) 0.155(8) 0.084(6) 0.015(6) -0.023(5) -0.040(5)
C4 0.103(7) 0.104(7) 0.086(6) -0.037(6) 0.012(5) -0.034(6)
C5 0.104(7) 0.119(8) 0.083(6) -0.043(6) 0.012(5) -0.039(6)
C15 0.124(8) 0.120(7) 0.113(8) -0.028(6) 0.006(6) -0.068(6)
O3 0.045(2) 0.057(3) 0.063(3) -0.001(2) -0.003(2) -0.020(2)
O4 0.047(3) 0.063(3) 0.103(4) -0.017(3) -0.007(3) -0.006(2)
C30 0.055(4) 0.051(4) 0.060(4) -0.008(3) -0.004(3) -0.013(3)
C21 0.044(3) 0.052(3) 0.038(3) 0.002(3) -0.002(2) -0.018(3)
C22 0.047(3) 0.048(3) 0.040(3) 0.000(3) -0.003(3) -0.012(3)
N3 0.044(3) 0.057(3) 0.053(3) -0.004(2) -0.001(2) -0.019(3)
C27 0.051(4) 0.052(4) 0.039(3) -0.002(3) -0.004(3) -0.013(3)
C31 0.040(3) 0.048(3) 0.047(3) -0.002(3) -0.003(3) -0.011(3)
C28 0.051(4) 0.047(3) 0.041(3) -0.002(3) -0.005(3) -0.017(3)
C26 0.048(4) 0.069(5) 0.056(4) -0.008(3) -0.005(3) -0.009(3)
C25 0.054(4) 0.067(5) 0.062(4) -0.001(3) -0.005(3) 0.003(4)
C32 0.055(4) 0.087(5) 0.074(5) -0.005(4) 0.004(3) -0.039(4)
C23 0.062(4) 0.047(4) 0.053(4) 0.004(3) -0.003(3) -0.011(3)
C24 0.079(5) 0.046(4) 0.066(5) 0.004(3) -0.006(4) -0.004(4)
N4 0.060(4) 0.038(3) 0.094(4) -0.010(3) -0.016(3) -0.008(3)
C29 0.060(4) 0.049(4) 0.067(4) -0.004(3) -0.003(3) -0.023(3)
C33 0.076(5) 0.078(5) 0.075(5) -0.022(4) 0.003(4) -0.041(4)
C34 0.129(8) 0.149(9) 0.061(5) -0.008(5) -0.014(5) -0.078(7)
C35 0.133(9) 0.078(5) 0.164(10) -0.051(6) -0.009(8) -0.052(6)
O5 0.066(3) 0.087(4) 0.058(3) -0.007(3) -0.005(2) -0.017(3)
Cl1 0.089(3) 0.054(2) 0.158(5) 0.030(3) -0.003(3) -0.008(2)
Cl2 0.168(5) 0.055(2) 0.138(5) -0.025(3) -0.037(4) 0.004(3)

loop_
_atom_type_symbol
_atom_type_description
_atom_type_scat_dispersion_real
_atom_type_scat_dispersion_imag
_atom_type_scat_source
C C 0.0033 0.0016 'International Tables Vol C Tables 4.2.6.8 and 6.1.1.4'
H H 0.0000 0.0000 'International Tables Vol C Tables 4.2.6.8 and 6.1.1.4'
N N 0.0061 0.0033 'International Tables Vol C Tables 4.2.6.8 and 6.1.1.4'
O O 0.0106 0.0060 'International Tables Vol C Tables 4.2.6.8 and 6.1.1.4'
Mg Mg 0.0486 0.0363 'International Tables Vol C Tables 4.2.6.8 and 6.1.1.4'
Cl Cl 0.1484 0.1585 'International Tables Vol C Tables 4.2.6.8 and 6.1.1.4'

loop_
_geom_angle_atom_site_label_1
_geom_angle_atom_site_label_2
_geom_angle_atom_site_label_3
_geom_angle
_geom_angle_site_symmetry_1
_geom_angle_site_symmetry_3
_geom_angle_publ_flag
O5 Mg1 O4 102.4(2) . . ?
O5 Mg1 O1 117.1(2) . . ?
O4 Mg1 O1 87.8(2) . . ?
O5 Mg1 O2 100.7(2) . . ?
O4 Mg1 O2 156.9(2) . . ?
O1 Mg1 O2 80.27(18) . . ?
O5 Mg1 O3 120.32(19) . . ?
O4 Mg1 O3 80.65(17) . . ?
O1 Mg1 O3 122.5(2) . . ?
O2 Mg1 O3 89.15(18) . . ?
C10 O2 Mg1 124.7(5) . . ?
C1 O1 Mg1 126.6(5) . . ?
C8 N1 C7 118.3(6) . . ?
C8 N1 C12 121.5(7) . . ?
C7 N1 C12 120.1(6) . . ?
C10 N2 C9 114.2(6) . . ?
C10 N2 H2 122.9 . . ?
C9 N2 H2 122.9 . . ?
C8 C11 C1 122.9(6) . . ?
C8 C11 C10 108.3(6) . . ?
C1 C11 C10 128.8(6) . . ?
O1 C1 C11 124.9(6) . . ?
O1 C1 C2 121.7(7) . . ?
C11 C1 C2 113.4(6) . . ?
O2 C10 N2 125.6(6) . . ?
O2 C10 C11 127.6(6) . . ?
N2 C10 C11 106.8(5) . . ?
N1 C8 C11 124.0(7) . . ?
N1 C8 C9 125.4(6) . . ?
C11 C8 C9 110.6(6) . . ?
N2 C9 C13 111.8(6) . . ?
N2 C9 C8 99.8(5) . . ?
C13 C9 C8 115.5(6) . . ?
N2 C9 H9 109.8 . . ?
C13 C9 H9 109.8 . . ?
C8 C9 H9 109.8 . . ?
C7 C2 C3 118.8(7) . . ?
C7 C2 C1 121.5(7) . . ?
C3 C2 C1 119.7(7) . . ?
C6 C7 N1 120.0(7) . . ?
C6 C7 C2 120.2(7) . . ?
N1 C7 C2 119.9(6) . . ?
C9 C13 C14 112.0(6) . . ?
C9 C13 C15 109.6(6) . . ?
C14 C13 C15 113.3(8) . . ?
C9 C13 H13 107.2 . . ?
C14 C13 H13 107.2 . . ?
C15 C13 H13 107.2 . . ?
C5 C6 C7 118.9(8) . . ?
C5 C6 H6 120.5 . . ?
C7 C6 H6 120.5 . . ?
C4 C3 C2 120.9(9) . . ?
C4 C3 H3 119.6 . . ?
C2 C3 H3 119.6 . . ?
N1 C12 H12A 109.5 . . ?
N1 C12 H12B 109.5 . . ?
H12A C12 H12B 109.5 . . ?
N1 C12 H12C 109.5 . . ?
H12A C12 H12C 109.5 . . ?
H12B C12 H12C 109.5 . . ?
C17 C14 C13 128.4(13) . . ?
C17 C14 H14A 105.2 . . ?
C13 C14 H14A 105.2 . . ?
C17 C14 H14B 105.2 . . ?
C13 C14 H14B 105.2 . . ?
H14A C14 H14B 105.9 . . ?
C3 C4 C5 119.1(9) . . ?
C3 C4 H4 120.4 . . ?
C5 C4 H4 120.4 . . ?
C6 C5 C4 122.1(8) . . ?
C6 C5 H5 119.0 . . ?
C4 C5 H5 119.0 . . ?
C13 C15 C16 111.7(10) . . ?
C13 C15 H15A 109.3 . . ?
C16 C15 H15A 109.3 . . ?
C13 C15 H15B 109.3 . . ?
C16 C15 H15B 109.3 . . ?
H15A C15 H15B 107.9 . . ?
C15 C16 H16A 109.5 . . ?
C15 C16 H16B 109.5 . . ?
H16A C16 H16B 109.5 . . ?
C15 C16 H16C 109.5 . . ?
H16A C16 H16C 109.5 . . ?
H16B C16 H16C 109.5 . . ?
C21 O3 Mg1 128.8(4) . . ?
C30 O4 Mg1 127.7(4) . . ?
O4 C30 N4 126.2(6) . . ?
O4 C30 C31 127.0(6) . . ?
N4 C30 C31 106.7(6) . . ?
O3 C21 C31 124.7(6) . . ?
O3 C21 C22 121.5(5) . . ?
C31 C21 C22 113.8(5) . . ?
C23 C22 C27 118.7(6) . . ?
C23 C22 C21 120.0(6) . . ?
C27 C22 C21 121.3(5) . . ?
C28 N3 C27 117.8(5) . . ?
C28 N3 C32 122.6(6) . . ?
C27 N3 C32 119.4(5) . . ?
C26 C27 C22 120.1(6) . . ?
C26 C27 N3 119.5(6) . . ?
C22 C27 N3 120.4(5) . . ?
C28 C31 C21 122.4(5) . . ?
C28 C31 C30 108.1(5) . . ?
C21 C31 C30 129.3(6) . . ?
N3 C28 C31 124.1(6) . . ?
N3 C28 C29 125.5(5) . . ?
C31 C28 C29 110.4(5) . . ?
C25 C26 C27 119.3(7) . . ?
C25 C26 H26 120.4 . . ?
C27 C26 H26 120.4 . . ?
C26 C25 C24 122.1(7) . . ?
C26 C25 H25 119.0 . . ?
C24 C25 H25 119.0 . . ?
N3 C32 H32A 109.5 . . ?
N3 C32 H32B 109.5 . . ?
H32A C32 H32B 109.5 . . ?
N3 C32 H32C 109.5 . . ?
H32A C32 H32C 109.5 . . ?
H32B C32 H32C 109.5 . . ?
C22 C23 C24 121.1(7) . . ?
C22 C23 H23 119.5 . . ?
C24 C23 H23 119.5 . . ?
C25 C24 C23 118.7(7) . . ?
C25 C24 H24 120.6 . . ?
C23 C24 H24 120.6 . . ?
C30 N4 C29 114.6(5) . . ?
C30 N4 H4A 122.7 . . ?
C29 N4 H4A 122.7 . . ?
N4 C29 C28 100.1(5) . . ?
N4 C29 C33 112.5(6) . . ?
C28 C29 C33 114.6(5) . . ?
N4 C29 H29 109.7 . . ?
C28 C29 H29 109.7 . . ?
C33 C29 H29 109.7 . . ?
C35 C33 C34 112.2(8) . . ?
C35 C33 C29 109.8(6) . . ?
C34 C33 C29 112.5(6) . . ?
C35 C33 H33 107.4 . . ?
C34 C33 H33 107.4 . . ?
C29 C33 H33 107.4 . . ?
C33 C34 C37 124.0(11) . . ?
C33 C34 H34A 106.3 . . ?
C37 C34 H34A 106.3 . . ?
C33 C34 H34B 106.3 . . ?
C37 C34 H34B 106.3 . . ?
H34A C34 H34B 106.4 . . ?
C36 C35 C33 116.2(11) . . ?
C36 C35 H35A 108.2 . . ?
C33 C35 H35A 108.2 . . ?
C36 C35 H35B 108.2 . . ?
C33 C35 H35B 108.2 . . ?
H35A C35 H35B 107.4 . . ?
Mg1 O5 H501 123.1 . . ?
C35 C36 H36A 109.5 . . ?
C35 C36 H36B 109.5 . . ?
H36A C36 H36B 109.5 . . ?
C35 C36 H36C 109.5 . . ?
H36A C36 H36C 109.5 . . ?
H36B C36 H36C 109.5 . . ?
H601 O6 H602 102.7 . . ?
H702 O7 H701 82.0 . . ?
C34 C37 H37A 109.5 . . ?
C34 C37 H37B 109.5 . . ?
H37A C37 H37B 109.5 . . ?
C34 C37 H37C 109.5 . . ?
H37A C37 H37C 109.5 . . ?
H37B C37 H37C 109.5 . . ?
C14 C17 H17A 109.5 . . ?
C14 C17 H17B 109.5 . . ?
H17A C17 H17B 109.5 . . ?
C14 C17 H17C 109.5 . . ?
H17A C17 H17C 109.5 . . ?
H17B C17 H17C 109.5 . . ?

loop_
_geom_bond_atom_site_label_1
_geom_bond_atom_site_label_2
_geom_bond_distance
_geom_bond_site_symmetry_2
_geom_bond_publ_flag
Mg1 O5 2.295(5) . ?
Mg1 O4 2.335(6) . ?
Mg1 O1 2.363(5) . ?
Mg1 O2 2.375(5) . ?
Mg1 O3 2.374(5) . ?
O2 C10 1.241(7) . ?
O1 C1 1.251(8) . ?
N1 C8 1.343(8) . ?
N1 C7 1.415(9) . ?
N1 C12 1.475(9) . ?
N2 C10 1.340(8) . ?
N2 C9 1.468(8) . ?
N2 H2 0.8600 . ?
C11 C8 1.362(9) . ?
C11 C1 1.409(9) . ?
C11 C10 1.467(9) . ?
C1 C2 1.486(9) . ?
C8 C9 1.515(9) . ?
C9 C13 1.548(9) . ?
C9 H9 0.9800 . ?
C2 C7 1.399(10) . ?
C2 C3 1.417(10) . ?
C7 C6 1.402(10) . ?
C13 C14 1.520(2) . ?
C13 C15 1.520(2) . ?
C13 H13 0.9800 . ?
C6 C5 1.368(12) . ?
C6 H6 0.9300 . ?
C3 C4 1.357(11) . ?
C3 H3 0.9300 . ?
C12 H12A 0.9600 . ?
C12 H12B 0.9600 . ?
C12 H12C 0.9600 . ?
C14 C17 1.499(2) . ?
C14 H14A 0.9700 . ?
C14 H14B 0.9700 . ?
C4 C5 1.399(13) . ?
C4 H4 0.9300 . ?
C5 H5 0.9300 . ?
C15 C16 1.500(2) . ?
C15 H15A 0.9700 . ?
C15 H15B 0.9700 . ?
C16 H16A 0.9600 . ?
C16 H16B 0.9600 . ?
C16 H16C 0.9600 . ?
O3 C21 1.254(7) . ?
O4 C30 1.245(8) . ?
C30 N4 1.345(8) . ?
C30 C31 1.456(8) . ?
C21 C31 1.413(8) . ?
C21 C22 1.478(8) . ?
C22 C23 1.395(8) . ?
C22 C27 1.401(8) . ?
N3 C28 1.352(8) . ?
N3 C27 1.411(8) . ?
N3 C32 1.463(8) . ?
C27 C26 1.400(9) . ?
C31 C28 1.367(8) . ?
C28 C29 1.513(8) . ?
C26 C25 1.369(10) . ?
C26 H26 0.9300 . ?
C25 C24 1.377(10) . ?
C25 H25 0.9300 . ?
C32 H32A 0.9600 . ?
C32 H32B 0.9600 . ?
C32 H32C 0.9600 . ?
C23 C24 1.391(9) . ?
C23 H23 0.9300 . ?
C24 H24 0.9300 . ?
N4 C29 1.445(8) . ?
N4 H4A 0.8600 . ?
C29 C33 1.572(9) . ?
C29 H29 0.9800 . ?
C33 C35 1.520(2) . ?
C33 C34 1.520(2) . ?
C33 H33 0.9800 . ?
C34 C37 1.49(3) . ?
C34 H34A 0.9700 . ?
C34 H34B 0.9700 . ?
C35 C36 1.501(2) . ?
C35 H35A 0.9700 . ?
C35 H35B 0.9700 . ?
O5 H501 0.8204 . ?
C36 H36A 0.9600 . ?
C36 H36B 0.9600 . ?
C36 H36C 0.9600 . ?
O6 H601 0.8178 . ?
O6 H602 0.8235 . ?
O7 H702 0.9104 . ?
O7 H701 0.8467 . ?
C37 H37A 0.9600 . ?
C37 H37B 0.9600 . ?
C37 H37C 0.9600 . ?
C17 H17A 0.9600 . ?
C17 H17B 0.9600 . ?
C17 H17C 0.9600 . ?

loop_
_geom_torsion_atom_site_label_1
_geom_torsion_atom_site_label_2
_geom_torsion_atom_site_label_3
_geom_torsion_atom_site_label_4
_geom_torsion
_geom_torsion_site_symmetry_1
_geom_torsion_site_symmetry_2
_geom_torsion_site_symmetry_3
_geom_torsion_site_symmetry_4
_geom_torsion_publ_flag
O5 Mg1 O2 C10 138.8(5) . . . . ?
O4 Mg1 O2 C10 -37.1(8) . . . . ?
O1 Mg1 O2 C10 22.8(5) . . . . ?
O3 Mg1 O2 C10 -100.5(5) . . . . ?
O5 Mg1 O1 C1 -125.0(6) . . . . ?
O4 Mg1 O1 C1 132.2(6) . . . . ?
O2 Mg1 O1 C1 -27.9(6) . . . . ?
O3 Mg1 O1 C1 54.7(7) . . . . ?
Mg1 O1 C1 C11 24.0(11) . . . . ?
Mg1 O1 C1 C2 -155.3(5) . . . . ?
C8 C11 C1 O1 -179.5(7) . . . . ?
C10 C11 C1 O1 -2.3(12) . . . . ?
C8 C11 C1 C2 -0.1(10) . . . . ?
C10 C11 C1 C2 177.1(6) . . . . ?
Mg1 O2 C10 N2 164.0(5) . . . . ?
Mg1 O2 C10 C11 -14.8(9) . . . . ?
C9 N2 C10 O2 -178.5(6) . . . . ?
C9 N2 C10 C11 0.5(8) . . . . ?
C8 C11 C10 O2 174.9(7) . . . . ?
C1 C11 C10 O2 -2.6(12) . . . . ?
C8 C11 C10 N2 -4.1(7) . . . . ?
C1 C11 C10 N2 178.4(7) . . . . ?
C7 N1 C8 C11 -2.4(10) . . . . ?
C12 N1 C8 C11 174.3(7) . . . . ?
C7 N1 C8 C9 175.7(6) . . . . ?
C12 N1 C8 C9 -7.6(11) . . . . ?
C1 C11 C8 N1 2.0(11) . . . . ?
C10 C11 C8 N1 -175.7(6) . . . . ?
C1 C11 C8 C9 -176.3(6) . . . . ?
C10 C11 C8 C9 6.0(8) . . . . ?
C10 N2 C9 C13 -119.8(6) . . . . ?
C10 N2 C9 C8 2.9(7) . . . . ?
N1 C8 C9 N2 176.3(6) . . . . ?
C11 C8 C9 N2 -5.4(7) . . . . ?
N1 C8 C9 C13 -63.6(9) . . . . ?
C11 C8 C9 C13 114.6(6) . . . . ?
O1 C1 C2 C7 178.1(7) . . . . ?
C11 C1 C2 C7 -1.3(10) . . . . ?
O1 C1 C2 C3 -0.4(11) . . . . ?
C11 C1 C2 C3 -179.8(7) . . . . ?
C8 N1 C7 C6 -180.0(7) . . . . ?
C12 N1 C7 C6 3.3(11) . . . . ?
C8 N1 C7 C2 0.8(10) . . . . ?
C12 N1 C7 C2 -175.9(7) . . . . ?
C3 C2 C7 C6 0.2(11) . . . . ?
C1 C2 C7 C6 -178.2(7) . . . . ?
C3 C2 C7 N1 179.4(7) . . . . ?
C1 C2 C7 N1 1.0(11) . . . . ?
N2 C9 C13 C14 63.4(8) . . . . ?
C8 C9 C13 C14 -49.8(8) . . . . ?
N2 C9 C13 C15 -63.2(8) . . . . ?
C8 C9 C13 C15 -176.4(7) . . . . ?
N1 C7 C6 C5 179.5(8) . . . . ?
C2 C7 C6 C5 -1.3(13) . . . . ?
C7 C2 C3 C4 1.7(13) . . . . ?
C1 C2 C3 C4 -179.8(8) . . . . ?
C9 C13 C14 C17 161.7(18) . . . . ?
C15 C13 C14 C17 -74(2) . . . . ?
C2 C3 C4 C5 -2.6(15) . . . . ?
C7 C6 C5 C4 0.5(15) . . . . ?
C3 C4 C5 C6 1.5(16) . . . . ?
C9 C13 C15 C16 -175.7(11) . . . . ?
C14 C13 C15 C16 58.4(14) . . . . ?
O5 Mg1 O3 C21 -85.4(5) . . . . ?
O4 Mg1 O3 C21 13.6(5) . . . . ?
O1 Mg1 O3 C21 94.8(5) . . . . ?
O2 Mg1 O3 C21 172.7(5) . . . . ?
O5 Mg1 O4 C30 106.7(6) . . . . ?
O1 Mg1 O4 C30 -136.0(6) . . . . ?
O2 Mg1 O4 C30 -77.5(8) . . . . ?
O3 Mg1 O4 C30 -12.5(6) . . . . ?
Mg1 O4 C30 N4 -167.2(5) . . . . ?
Mg1 O4 C30 C31 10.0(11) . . . . ?
Mg1 O3 C21 C31 -11.5(8) . . . . ?
Mg1 O3 C21 C22 168.7(4) . . . . ?
O3 C21 C22 C23 3.5(9) . . . . ?
C31 C21 C22 C23 -176.4(5) . . . . ?
O3 C21 C22 C27 -176.6(6) . . . . ?
C31 C21 C22 C27 3.5(8) . . . . ?
C23 C22 C27 C26 -2.0(9) . . . . ?
C21 C22 C27 C26 178.1(5) . . . . ?
C23 C22 C27 N3 179.6(5) . . . . ?
C21 C22 C27 N3 -0.3(9) . . . . ?
C28 N3 C27 C26 179.1(6) . . . . ?
C32 N3 C27 C26 -6.6(9) . . . . ?
C28 N3 C27 C22 -2.5(8) . . . . ?
C32 N3 C27 C22 171.9(6) . . . . ?
O3 C21 C31 C28 175.9(6) . . . . ?
C22 C21 C31 C28 -4.3(8) . . . . ?
O3 C21 C31 C30 1.9(10) . . . . ?
C22 C21 C31 C30 -178.2(6) . . . . ?
O4 C30 C31 C28 -175.7(7) . . . . ?
N4 C30 C31 C28 1.9(7) . . . . ?
O4 C30 C31 C21 -1.1(11) . . . . ?
N4 C30 C31 C21 176.5(6) . . . . ?
C27 N3 C28 C31 1.8(9) . . . . ?
C32 N3 C28 C31 -172.3(6) . . . . ?
C27 N3 C28 C29 -177.2(6) . . . . ?
C32 N3 C28 C29 8.6(9) . . . . ?
C21 C31 C28 N3 1.8(9) . . . . ?
C30 C31 C28 N3 176.9(6) . . . . ?
C21 C31 C28 C29 -179.0(6) . . . . ?
C30 C31 C28 C29 -4.0(7) . . . . ?
C22 C27 C26 C25 2.0(9) . . . . ?
N3 C27 C26 C25 -179.6(6) . . . . ?
C27 C26 C25 C24 -0.8(11) . . . . ?
C27 C22 C23 C24 0.9(9) . . . . ?
C21 C22 C23 C24 -179.2(6) . . . . ?
C26 C25 C24 C23 -0.2(11) . . . . ?
C22 C23 C24 C25 0.2(10) . . . . ?
O4 C30 N4 C29 178.7(7) . . . . ?
C31 C30 N4 C29 1.1(8) . . . . ?
C30 N4 C29 C28 -3.2(8) . . . . ?
C30 N4 C29 C33 118.9(6) . . . . ?
N3 C28 C29 N4 -176.5(6) . . . . ?
C31 C28 C29 N4 4.3(7) . . . . ?
N3 C28 C29 C33 62.8(8) . . . . ?
C31 C28 C29 C33 -116.3(6) . . . . ?
N4 C29 C33 C35 61.8(8) . . . . ?
C28 C29 C33 C35 175.3(7) . . . . ?
N4 C29 C33 C34 -63.9(8) . . . . ?
C28 C29 C33 C34 49.6(9) . . . . ?
C35 C33 C34 C37 67.3(18) . . . . ?
C29 C33 C34 C37 -168.3(16) . . . . ?
C34 C33 C35 C36 -66.2(14) . . . . ?
C29 C33 C35 C36 168.0(12) . . . . ?

loop_
_cod_changelog_entry_id
_cod_changelog_entry_author
_cod_changelog_entry_date
_cod_changelog_entry_text
1 'Vaitkus, Antanas' 2024-11-15T15:54:46+02:00
;
 Removed the '_chemical_formula_moiety' data item since it had an incorrect
 value.
;
